data_1556675
loop_
_publ_author_name
'Nicolay, Am\'elie'
'Ziegler, Micah S.'
'Small, David W.'
'Gr\"unbauer, Rebecca'
'Scheer, Manfred'
'Tilley, T. Don'

_publ_section_title
;
 Isomerism and dynamic behavior of bridging phosphaalkynes bound to a
 dicopper complex.
;
_journal_issue 6
_journal_name_full 'Chemical science'
_journal_page_first 1607
_journal_page_last 1616
_journal_paper_doi 10.1039/c9sc05835d
_journal_volume 11
_journal_year 2020
_chemical_formula_sum 'C43 H39 Cu2 F14 N8 O9 P S4'
_chemical_formula_weight 1364.11
_chemical_name_common '[(DPFN)Cu2tBuCP](NTf2)2'
_space_group_crystal_system triclinic
_space_group_IT_number 2
_space_group_name_Hall '-P 1'
_space_group_name_H-M_alt 'P -1'
_atom_sites_solution_hydrogens geom
_atom_sites_solution_primary 'intrinsic phasing'
_atom_sites_solution_secondary difmap
_audit_creation_method SHELXL-2018/3
_audit_update_record
;
2019-11-17 deposited with the CCDC.	2019-12-16 downloaded from the CCDC.
;
_cell_angle_alpha 89.354(2)
_cell_angle_beta 84.840(2)
_cell_angle_gamma 72.243(2)
_cell_formula_units_Z 2
_cell_length_a 12.4499(7)
_cell_length_b 12.6370(6)
_cell_length_c 18.5946(9)
_cell_measurement_reflns_used 9796
_cell_measurement_temperature 100(2)
_cell_measurement_theta_max 25.88
_cell_measurement_theta_min 2.26
_cell_volume 2774.4(2)
_computing_cell_refinement 'SAINT V8.36A Bruker-AXS, Madison WI'
_computing_data_collection 'Bruker APEX3 Bruker-AXS, Madison WI'
_computing_data_reduction 'SAINT V8.36A Bruker-AXS, Madison WI'
_computing_molecular_graphics ORTEP-32
_computing_publication_material WinGX
_computing_structure_refinement 'SHELXL-2014/7 (Sheldrick, 2014)'
_computing_structure_solution 'SHELXT 2014/4 Bruker-AXS, Madison WI'
_diffrn_ambient_temperature 100(2)
_diffrn_detector_area_resol_mean 10.42
_diffrn_measured_fraction_theta_full 1.000
_diffrn_measured_fraction_theta_max 0.996
_diffrn_measurement_device_type 'Bruker D8 with PHOTON 100 detector'
_diffrn_measurement_method '\f and \w shutterless scans'
_diffrn_radiation_type synchrotron
_diffrn_radiation_wavelength 0.7288
_diffrn_reflns_av_unetI/netI 0.0297
_diffrn_reflns_Laue_measured_fraction_full 1.000
_diffrn_reflns_Laue_measured_fraction_max 0.996
_diffrn_reflns_limit_h_max 15
_diffrn_reflns_limit_h_min -14
_diffrn_reflns_limit_k_max 15
_diffrn_reflns_limit_k_min -15
_diffrn_reflns_limit_l_max 22
_diffrn_reflns_limit_l_min 0
_diffrn_reflns_number 10257
_diffrn_reflns_point_group_measured_fraction_full 1.000
_diffrn_reflns_point_group_measured_fraction_max 0.996
_diffrn_reflns_theta_full 26.100
_diffrn_reflns_theta_max 26.162
_diffrn_reflns_theta_min 1.768
_diffrn_source
;
Advanced Light Source, station 12.2.1
;
_exptl_absorpt_coefficient_mu 1.122
_exptl_absorpt_correction_T_max 0.664887
_exptl_absorpt_correction_T_min 0.591802
_exptl_absorpt_correction_type multi-scan
_exptl_absorpt_process_details twinabs
_exptl_crystal_colour orange
_exptl_crystal_density_diffrn 1.633
_exptl_crystal_description plate
_exptl_crystal_F_000 1376
_exptl_crystal_size_max 0.080
_exptl_crystal_size_mid 0.060
_exptl_crystal_size_min 0.020
_refine_diff_density_max 1.592
_refine_diff_density_min -1.275
_refine_diff_density_rms 0.156
_refine_ls_extinction_method none
_refine_ls_goodness_of_fit_ref 1.888
_refine_ls_hydrogen_treatment constr
_refine_ls_matrix_type full
_refine_ls_number_parameters 845
_refine_ls_number_reflns 10257
_refine_ls_number_restraints 157
_refine_ls_restrained_S_all 1.923
_refine_ls_R_factor_all 0.1446
_refine_ls_R_factor_gt 0.1273
_refine_ls_shift/su_max 0.001
_refine_ls_shift/su_mean 0.000
_refine_ls_structure_factor_coef Fsqd
_refine_ls_weighting_details 'w=1/[\s^2^(Fo^2^)+(0.2000P)^2^] where P=(Fo^2^+2Fc^2^)/3'
_refine_ls_weighting_scheme calc
_refine_ls_wR_factor_gt 0.3950
_refine_ls_wR_factor_ref 0.4173
_reflns_Friedel_coverage 0.000
_reflns_number_gt 8152
_reflns_number_total 10257
_reflns_threshold_expression 'I > 2\s(I)'
_cod_data_source_file c9sc05835d3.cif
_cod_data_source_block shelx_CCDC2
_cod_depositor_comments
;
The following automatic conversions were performed:

data name '__publ_section_acknowledgements' was replaced with
'_publ_section_acknowledgements'.

Automatic conversion script
Id: cif_correct_tags 7550 2019-12-06 10:49:48Z antanas 

 Adding full bibliography for 1556673--1556677.cif.

 Adding full bibliography for 1556673--1556677.cif.
;
_cod_database_code 1556675
_shelx_shelxl_version_number 2018/3
_shelx_space_group_comment
;
The symmetry employed for this shelxl refinement is uniquely defined
by the following loop, which should always be used as a source of
symmetry information in preference to the above space-group names.
They are only intended as comments.
;
_shelx_estimated_absorpt_t_min 0.916
_shelx_estimated_absorpt_t_max 0.978

loop_
_space_group_symop_operation_xyz
'x, y, z'
'-x, -y, -z'

loop_
_atom_site_label
_atom_site_type_symbol
_atom_site_fract_x
_atom_site_fract_y
_atom_site_fract_z
_atom_site_U_iso_or_equiv
_atom_site_adp_type
_atom_site_occupancy
_atom_site_site_symmetry_order
_atom_site_calc_flag
_atom_site_refinement_flags_posn
_atom_site_refinement_flags_adp
_atom_site_refinement_flags_occupancy
_atom_site_disorder_assembly
_atom_site_disorder_group
C1 C 0.2252(7) 0.6941(6) 0.1155(4) 0.0593(18) Uani 1 1 d . . . . .
C2 C 0.2577(9) 0.7916(7) 0.1079(4) 0.076(2) Uani 1 1 d . . . . .
H2 H 0.262718 0.824618 0.062054 0.091 Uiso 1 1 calc R U . . .
C3 C 0.2815(7) 0.8366(6) 0.1676(5) 0.068(2) Uani 1 1 d . . . . .
H3 H 0.307440 0.899984 0.164156 0.082 Uiso 1 1 calc R U . . .
C4 C 0.2674(6) 0.7889(6) 0.2349(4) 0.0564(17) Uani 1 1 d . . . . .
C5 C 0.2361(5) 0.6911(6) 0.2373(4) 0.0473(14) Uani 1 1 d . . . . .
C6 C 0.2845(7) 0.8338(8) 0.3019(5) 0.075(2) Uani 1 1 d . . . . .
H6 H 0.310240 0.897180 0.302695 0.090 Uiso 1 1 calc R U . . .
C7 C 0.2636(8) 0.7844(8) 0.3635(5) 0.077(2) Uani 1 1 d . . . . .
H7 H 0.272981 0.813550 0.408537 0.092 Uiso 1 1 calc R U . . .
C8 C 0.2278(7) 0.6895(8) 0.3610(4) 0.064(2) Uani 1 1 d . . . . .
C9 C 0.1962(9) 0.6388(9) 0.4304(4) 0.076(2) Uani 1 1 d . . . . .
N6 N 0.2932(6) 0.4490(6) 0.3966(3) 0.094(3) Uani 1 1 d G . . . .
C10 C 0.2774(5) 0.5345(6) 0.4466(3) 0.086(3) Uani 1 1 d G . . B .
C11 C 0.3410(7) 0.5173(8) 0.5058(3) 0.111(5) Uani 1 1 d DG . . B .
H11 H 0.330142 0.575756 0.540043 0.133 Uiso 1 1 calc R U . . .
C12 C 0.4203(6) 0.4147(10) 0.5150(4) 0.166(10) Uani 1 1 d DG . . B .
H12 H 0.463781 0.402929 0.555461 0.199 Uiso 1 1 calc DR U . . .
C13 C 0.4362(7) 0.3292(8) 0.4649(5) 0.189(12) Uani 1 1 d DG . . B .
H13 H 0.490437 0.259013 0.471193 0.227 Uiso 1 1 calc R U . . .
C14 C 0.3726(8) 0.3464(6) 0.4057(4) 0.136(6) Uani 1 1 d DG . . B .
H14 H 0.383454 0.287924 0.371504 0.163 Uiso 1 1 calc R U . . .
N5 N 0.0560(5) 0.5621(5) 0.3841(3) 0.095(3) Uani 1 1 d G . . . .
C15 C 0.0779(5) 0.6327(6) 0.4337(3) 0.079(2) Uani 1 1 d G . . B .
C16 C -0.0090(7) 0.6954(6) 0.4823(4) 0.111(4) Uani 1 1 d G . . B .
H16 H 0.005919 0.743644 0.516163 0.134 Uiso 1 1 calc R U . . .
C17 C -0.1179(6) 0.6876(8) 0.4812(5) 0.188(13) Uani 1 1 d G U . B .
H17 H -0.177277 0.730490 0.514386 0.226 Uiso 1 1 calc R U . . .
C18 C -0.1397(4) 0.6170(10) 0.4316(6) 0.203(13) Uani 1 1 d G U . B .
H18 H -0.214117 0.611691 0.430885 0.244 Uiso 1 1 calc R U . . .
C19 C -0.0528(7) 0.5543(8) 0.3831(5) 0.159(8) Uani 1 1 d G . . B .
H19 H -0.067761 0.506043 0.349162 0.191 Uiso 1 1 calc R U . . .
C20 C 0.1989(9) 0.6450(7) 0.0473(4) 0.074(3) Uani 1 1 d . U . . .
N3 N 0.0665(4) 0.5557(6) 0.1113(4) 0.100(3) Uani 1 1 d G . . . .
C21 C 0.0819(6) 0.6289(6) 0.0580(4) 0.131(6) Uani 1 1 d G U . B .
C22 C -0.0072(9) 0.6839(7) 0.0180(5) 0.195(12) Uani 1 1 d G . . B .
H22 H 0.003357 0.734017 -0.018458 0.234 Uiso 1 1 calc R U . . .
C23 C -0.1117(7) 0.6656(10) 0.0314(6) 0.221(14) Uani 1 1 d G U . B .
H23 H -0.172576 0.703231 0.004077 0.265 Uiso 1 1 calc R U . . .
C24 C -0.1271(4) 0.5924(11) 0.0848(7) 0.214(11) Uani 1 1 d G U . B .
H24 H -0.198525 0.579871 0.093900 0.257 Uiso 1 1 calc R U . . .
C25 C -0.0380(6) 0.5374(9) 0.1247(5) 0.187(10) Uani 1 1 d G U . B .
H25 H -0.048541 0.487296 0.161187 0.224 Uiso 1 1 calc R U . A 2
C26 C 0.2919(7) 0.5355(7) 0.0236(4) 0.0661(19) Uani 1 1 d . . . . .
C27 C 0.3569(12) 0.5243(9) -0.0413(5) 0.094(3) Uani 1 1 d . . . . .
H27 H 0.345324 0.586166 -0.072445 0.113 Uiso 1 1 calc R U . . .
C28 C 0.4373(11) 0.4274(10) -0.0621(7) 0.097(3) Uani 1 1 d . . . . .
H28 H 0.481229 0.418776 -0.107438 0.117 Uiso 1 1 calc R U . . .
C29 C 0.4507(8) 0.3454(10) -0.0151(6) 0.089(3) Uani 1 1 d . . . . .
H29 H 0.505825 0.275832 -0.027030 0.107 Uiso 1 1 calc R U . . .
C30 C 0.3841(7) 0.3591(7) 0.0534(6) 0.076(2) Uani 1 1 d . . . . .
H30 H 0.397171 0.299108 0.086060 0.091 Uiso 1 1 calc R U . . .
C32 C 0.1727(11) 0.2548(9) 0.2404(8) 0.100(3) Uani 1 1 d . U . . .
C33 C 0.1574(16) 0.2206(14) 0.1664(11) 0.150(7) Uani 1 1 d D . . . .
H33A H 0.213502 0.237511 0.131534 0.225 Uiso 1 1 calc R U . . .
H33B H 0.167725 0.140560 0.165147 0.225 Uiso 1 1 calc R U . . .
H33C H 0.081053 0.261194 0.153996 0.225 Uiso 1 1 calc R U . . .
C34 C 0.104(3) 0.237(3) 0.2924(17) 0.241(13) Uani 1 1 d D U . . .
H34A H 0.114436 0.157494 0.295819 0.362 Uiso 1 1 calc R U . . .
H34B H 0.120198 0.265014 0.338033 0.362 Uiso 1 1 calc R U . . .
H34C H 0.025890 0.276430 0.282880 0.362 Uiso 1 1 calc R U . . .
C35 C 0.274(2) 0.145(2) 0.251(2) 0.48(4) Uani 1 1 d D U . . .
H35A H 0.338053 0.141931 0.215394 0.714 Uiso 1 1 calc R U . . .
H35B H 0.298610 0.145764 0.299900 0.714 Uiso 1 1 calc R U . . .
H35C H 0.249196 0.079607 0.245109 0.714 Uiso 1 1 calc R U . . .
N1 N 0.2174(5) 0.6445(5) 0.1760(3) 0.0488(12) Uani 1 1 d . . . . .
N2 N 0.2158(5) 0.6423(5) 0.3002(3) 0.0483(12) Uani 1 1 d . . . . .
N4 N 0.3043(6) 0.4544(5) 0.0717(4) 0.0627(16) Uani 1 1 d . . . . .
F1 F 0.2014(9) 0.7163(5) -0.0078(3) 0.141(4) Uani 1 1 d . . . . .
F2 F 0.1937(7) 0.7095(7) 0.4873(3) 0.124(3) Uani 1 1 d . . . . .
C31 C 0.2182(8) 0.3518(8) 0.2408(7) 0.065(2) Uani 0.768(6) 1 d D . P B 1
P1 P 0.3384(2) 0.3751(2) 0.23330(15) 0.0570(8) Uani 0.768(6) 1 d D . P B 1
Cu1 Cu 0.2049(2) 0.4833(2) 0.16765(14) 0.0475(5) Uani 0.768(6) 1 d . . P B 1
Cu2 Cu 0.2021(3) 0.48333(15) 0.31157(10) 0.0573(5) Uani 0.768(6) 1 d . . P B 1
C31A C 0.148(2) 0.376(2) 0.242(2) 0.065(2) Uani 0.232(6) 1 d D . P B 2
P1A P 0.0271(5) 0.4747(6) 0.2452(4) 0.047(2) Uani 0.232(6) 1 d D . P B 2
Cu1A Cu 0.1626(7) 0.4935(7) 0.1620(4) 0.0456(16) Uani 0.232(6) 1 d . . P B 2
Cu2A Cu 0.1519(6) 0.4838(4) 0.3201(2) 0.0411(13) Uani 0.232(6) 1 d . . P B 2
N10 N 0.3446(8) 0.5492(8) 0.7855(5) 0.068(2) Uani 0.680(8) 1 d D . P C 1
S1 S 0.2396(3) 0.6360(3) 0.7459(4) 0.153(2) Uani 0.680(8) 1 d D U P C 1
O1 O 0.1557(8) 0.6691(10) 0.8072(5) 0.124(3) Uani 1 1 d D . . C 1
O2 O 0.1938(17) 0.609(2) 0.6810(7) 0.269(11) Uani 1 1 d D U . C 1
C51 C 0.2856(13) 0.7515(13) 0.7224(16) 0.172(10) Uani 1 1 d . . . C 1
F11 F 0.2139(11) 0.8418(10) 0.7177(9) 0.250(9) Uani 1 1 d D . . C 1
F12 F 0.3811(13) 0.7406(11) 0.6936(15) 0.40(2) Uani 1 1 d D . . C 1
F13 F 0.3252(14) 0.7766(11) 0.7870(14) 0.263(10) Uani 1 1 d D . . C 1
S2 S 0.4378(2) 0.4638(3) 0.7290(2) 0.1084(11) Uani 0.680(8) 1 d D . P C 1
O3 O 0.4487(19) 0.496(2) 0.6588(9) 0.188(8) Uani 0.680(8) 1 d D U P C 1
O4 O 0.5363(9) 0.4223(11) 0.7696(9) 0.127(6) Uani 0.680(8) 1 d D . P C 1
C52 C 0.3828(10) 0.3458(12) 0.7315(8) 0.071(3) Uani 0.680(8) 1 d D . P . .
F14 F 0.2882(9) 0.3710(19) 0.7023(9) 0.156(10) Uani 0.476(6) 1 d D . P C 1
F15 F 0.3773(16) 0.3046(10) 0.7978(8) 0.084(4) Uani 0.476(6) 1 d D . P C 1
F16 F 0.4579(11) 0.2697(18) 0.6940(12) 0.125(8) Uani 0.476(6) 1 d D . P C 1
F14B F 0.385(6) 0.312(4) 0.6809(18) 0.14(2) Uani 0.204(2) 1 d . . P C 5
F15B F 0.301(4) 0.369(4) 0.7824(15) 0.123(14) Uani 0.204(2) 1 d . U P C 5
F16B F 0.456(3) 0.267(2) 0.774(2) 0.095(12) Uani 0.204(2) 1 d . . P C 5
N10A N 0.2973(11) 0.4908(12) 0.7533(11) 0.068(2) Uani 0.320(8) 1 d D . P C 2
S1A S 0.2396(3) 0.6360(3) 0.7459(4) 0.153(2) Uani 0.320(8) 1 d D . P C 2
O3A O 0.4728(7) 0.5767(10) 0.7323(4) 0.027(3) Uani 0.320(8) 1 d . . P C 2
O4A O 0.450(5) 0.508(4) 0.776(2) 0.20(2) Uani 0.320(8) 1 d . U P C 2
S2A S 0.4378(2) 0.4638(3) 0.7290(2) 0.1084(11) Uani 0.320(8) 1 d D . P C 2
C52A C 0.459(3) 0.478(3) 0.6324(14) 0.188(8) Uani 0.320(8) 1 d D . P C 2
F14A F 0.368(2) 0.476(3) 0.6080(18) 0.39(4) Uani 0.320(8) 1 d D U P C 2
F15A F 0.481(5) 0.575(3) 0.625(3) 0.36(4) Uani 0.320(8) 1 d D U P C 2
F16A F 0.548(3) 0.398(3) 0.616(2) 0.35(4) Uani 0.320(8) 1 d D U P C 2
N11 N 0.4781(14) 0.0538(14) 0.4940(9) 0.082(4) Uani 0.5 1 d D . P . .
S3 S 0.4480(3) 0.0009(3) 0.43751(17) 0.1038(9) Uani 1 1 d . . . . .
O5 O 0.4325(15) -0.1200(12) 0.4463(8) 0.083(5) Uani 0.5 1 d D . P . .
O6 O 0.3492(19) 0.0682(16) 0.4013(12) 0.139(8) Uani 0.5 1 d D . P . .
O5A O 0.3972(15) 0.1214(14) 0.4529(9) 0.102(5) Uani 0.5 1 d . . P . .
O6A O 0.4026(14) -0.066(2) 0.4136(13) 0.110(6) Uani 0.5 1 d . . P . .
C54 C 0.566(2) -0.0188(17) 0.3640(11) 0.165(9) Uani 1 1 d D . . . .
F17 F 0.6448(9) -0.1034(12) 0.3736(7) 0.166(4) Uani 1 1 d D . . . .
F18 F 0.5294(19) -0.039(3) 0.3050(7) 0.39(2) Uani 1 1 d D . . . .
F19 F 0.601(2) 0.0647(13) 0.3690(15) 0.388(19) Uani 1 1 d D U . . .
N12 N 0.5122(18) 0.0589(12) -0.0023(10) 0.092(5) Uani 0.5 1 d D . P . .
O7 O 0.704(3) 0.039(4) 0.001(3) 0.211(12) Uani 0.5 1 d . U P . .
O8 O 0.6562(10) -0.1346(8) 0.0074(9) 0.098(5) Uani 0.5 1 d D . P . .
S4 S 0.6109(3) -0.0258(2) 0.02000(15) 0.0984(9) Uani 1 1 d D U . . .
O7A O 0.7221(14) -0.0396(14) 0.0059(14) 0.211(12) Uani 0.5 1 d D . P . .
O8A O 0.6118(13) 0.0705(12) -0.0039(10) 0.111(6) Uani 0.5 1 d D . P . .
C53 C 0.584(2) -0.0093(16) 0.1241(12) 0.164(8) Uani 1 1 d D . . . .
F20 F 0.6649(18) -0.029(3) 0.1477(7) 0.304(13) Uani 1 1 d . . . . .
F21 F 0.529(4) 0.0889(17) 0.1352(8) 0.50(3) Uani 1 1 d . . . . .
F22 F 0.5149(10) -0.0696(18) 0.1421(7) 0.209(7) Uani 1 1 d . . . . .
O10 O 0.9876(9) 0.8637(11) 0.1704(6) 0.140(4) Uani 1 1 d D . . . .
C61 C 0.9156(15) 0.7761(16) 0.2549(12) 0.177(10) Uani 1 1 d D . . . .
H61A H 0.874327 0.782289 0.302890 0.265 Uiso 1 1 calc R U . . .
H61B H 0.872316 0.754617 0.219340 0.265 Uiso 1 1 calc R U . . .
H61C H 0.989736 0.719675 0.255518 0.265 Uiso 1 1 calc R U . . .
C64 C 0.995(2) 1.0086(14) 0.1060(19) 0.29(2) Uani 1 1 d D . . . .
H64A H 0.959149 1.061921 0.070093 0.433 Uiso 1 1 calc R U . . .
H64B H 0.996770 1.048436 0.150600 0.433 Uiso 1 1 calc R U . . .
H64C H 1.072468 0.967519 0.087249 0.433 Uiso 1 1 calc R U . . .
C63 C 0.932(4) 0.933(4) 0.121(2) 0.33(2) Uani 1 1 d D U . . .
H63A H 0.853487 0.972878 0.140216 0.392 Uiso 1 1 calc R U . . .
H63B H 0.929655 0.891458 0.076472 0.392 Uiso 1 1 calc R U . . .
C62 C 0.930(2) 0.8765(16) 0.2368(17) 0.42(4) Uani 1 1 d D . . . .
H62A H 0.856022 0.934379 0.236092 0.508 Uiso 1 1 calc R U . . .
H62B H 0.973956 0.899285 0.272427 0.508 Uiso 1 1 calc R U . . .

loop_
_atom_site_aniso_label
_atom_site_aniso_U_11
_atom_site_aniso_U_22
_atom_site_aniso_U_33
_atom_site_aniso_U_23
_atom_site_aniso_U_13
_atom_site_aniso_U_12
C1 0.087(5) 0.036(4) 0.051(4) -0.002(3) -0.001(3) -0.014(3)
C2 0.122(7) 0.042(4) 0.057(4) 0.005(3) 0.018(4) -0.022(4)
C3 0.088(5) 0.041(4) 0.077(5) -0.002(4) 0.019(4) -0.030(4)
C4 0.064(4) 0.039(3) 0.069(4) -0.010(3) 0.013(4) -0.025(3)
C5 0.041(3) 0.049(4) 0.055(3) -0.001(3) -0.002(3) -0.019(3)
C6 0.082(5) 0.080(6) 0.079(5) -0.018(5) -0.005(4) -0.049(5)
C7 0.085(5) 0.082(6) 0.078(5) -0.017(5) -0.016(4) -0.045(5)
C8 0.073(5) 0.078(6) 0.051(4) -0.010(4) -0.011(3) -0.034(4)
C9 0.101(6) 0.100(7) 0.042(4) -0.007(4) -0.010(4) -0.052(6)
N6 0.095(5) 0.096(6) 0.075(5) 0.034(5) 0.008(4) -0.012(5)
C10 0.070(5) 0.127(9) 0.060(5) 0.020(5) -0.008(4) -0.027(5)
C11 0.076(6) 0.210(15) 0.059(5) 0.051(7) -0.017(4) -0.061(8)
C12 0.072(7) 0.29(3) 0.142(14) 0.120(17) -0.030(8) -0.065(12)
C13 0.142(13) 0.21(2) 0.157(15) 0.153(17) 0.006(11) 0.013(13)
C14 0.132(10) 0.136(12) 0.109(9) 0.080(9) 0.016(8) -0.008(9)
N5 0.080(5) 0.105(6) 0.118(7) 0.062(6) -0.037(5) -0.051(5)
C15 0.085(6) 0.075(6) 0.082(5) 0.015(5) -0.009(5) -0.031(5)
C16 0.101(8) 0.100(8) 0.101(8) 0.029(6) 0.044(6) 0.001(6)
C17 0.096(10) 0.21(2) 0.19(2) 0.133(18) 0.056(11) 0.022(11)
C18 0.088(8) 0.28(2) 0.23(2) 0.20(2) -0.014(11) -0.051(12)
C19 0.120(10) 0.224(18) 0.187(16) 0.144(15) -0.088(11) -0.118(12)
C20 0.108(7) 0.048(4) 0.045(4) 0.005(3) -0.017(4) 0.008(4)
N3 0.048(4) 0.120(7) 0.118(7) -0.080(6) -0.015(4) -0.001(4)
C21 0.131(10) 0.111(9) 0.103(8) -0.070(7) -0.080(8) 0.054(8)
C22 0.192(15) 0.156(13) 0.152(12) -0.105(11) -0.136(13) 0.112(12)
C23 0.129(12) 0.25(2) 0.198(17) -0.153(16) -0.123(13) 0.111(13)
C24 0.067(7) 0.33(2) 0.210(17) -0.209(17) -0.034(9) 0.009(10)
C25 0.063(6) 0.263(19) 0.222(16) -0.201(16) 0.037(8) -0.037(8)
C26 0.080(5) 0.058(5) 0.054(4) -0.011(3) -0.002(3) -0.012(4)
C27 0.159(10) 0.072(6) 0.054(4) -0.011(4) 0.003(5) -0.043(6)
C28 0.121(8) 0.077(7) 0.090(7) -0.030(6) 0.028(6) -0.035(6)
C29 0.066(5) 0.095(8) 0.102(7) -0.048(7) -0.003(5) -0.019(5)
C30 0.063(4) 0.051(5) 0.114(7) -0.009(5) -0.021(5) -0.014(4)
C32 0.128(8) 0.073(6) 0.128(9) 0.015(6) -0.040(8) -0.067(6)
C33 0.165(13) 0.100(10) 0.204(18) -0.043(11) -0.032(13) -0.060(9)
C34 0.28(2) 0.229(19) 0.24(2) 0.038(16) 0.029(16) -0.130(16)
C35 0.19(2) 0.15(2) 1.08(12) 0.29(5) -0.05(4) -0.063(16)
N1 0.059(3) 0.039(3) 0.051(3) -0.002(2) -0.005(2) -0.018(2)
N2 0.056(3) 0.055(3) 0.042(3) -0.001(2) -0.009(2) -0.028(3)
N4 0.080(4) 0.034(3) 0.076(4) -0.003(3) -0.024(3) -0.015(3)
F1 0.288(11) 0.058(3) 0.047(3) 0.010(2) -0.033(4) -0.005(5)
F2 0.178(7) 0.163(7) 0.050(3) -0.037(4) 0.014(3) -0.086(6)
C31 0.070(6) 0.039(5) 0.091(6) 0.009(5) -0.020(6) -0.023(5)
P1 0.0635(14) 0.0475(14) 0.0664(15) 0.0134(11) -0.0184(11) -0.0233(11)
Cu1 0.0494(12) 0.0446(8) 0.0519(8) 0.0007(6) -0.0138(9) -0.0169(10)
Cu2 0.0630(12) 0.0661(9) 0.0584(8) 0.0133(6) -0.0151(8) -0.0405(9)
C31A 0.070(6) 0.039(5) 0.091(6) 0.009(5) -0.020(6) -0.023(5)
P1A 0.043(4) 0.048(4) 0.047(4) -0.003(3) -0.002(3) -0.013(3)
Cu1A 0.049(4) 0.044(3) 0.045(2) -0.0038(17) -0.009(3) -0.015(3)
Cu2A 0.048(3) 0.0394(19) 0.0400(19) -0.0061(14) -0.006(2) -0.018(2)
N10 0.080(6) 0.081(6) 0.059(5) 0.027(5) -0.014(4) -0.049(5)
S1 0.0776(17) 0.093(2) 0.277(7) 0.007(3) -0.002(3) -0.0133(16)
O1 0.127(6) 0.172(9) 0.082(5) 0.003(5) 0.003(5) -0.062(6)
O2 0.306(18) 0.52(3) 0.112(8) -0.081(14) 0.027(10) -0.32(2)
C51 0.094(9) 0.088(9) 0.32(3) -0.073(14) -0.062(14) 0.006(7)
F11 0.199(10) 0.144(9) 0.313(18) 0.119(11) 0.100(12) 0.047(8)
F12 0.226(14) 0.138(10) 0.70(5) 0.107(18) 0.29(3) 0.053(10)
F13 0.223(14) 0.132(10) 0.47(3) -0.005(14) -0.006(18) -0.113(10)
S2 0.0802(16) 0.100(2) 0.139(3) 0.025(2) 0.0042(19) -0.0238(15)
O3 0.191(13) 0.195(15) 0.145(13) 0.025(12) 0.031(11) -0.025(12)
O4 0.066(6) 0.093(8) 0.216(17) 0.017(10) -0.014(8) -0.015(5)
C52 0.062(7) 0.079(9) 0.061(7) -0.009(7) -0.008(6) -0.004(6)
F14 0.037(5) 0.27(2) 0.140(13) -0.109(15) -0.018(6) -0.008(8)
F15 0.107(10) 0.049(7) 0.102(9) 0.006(6) -0.020(9) -0.029(7)
F16 0.069(7) 0.146(15) 0.158(17) -0.100(13) 0.018(8) -0.033(8)
F14B 0.29(7) 0.09(3) 0.053(17) 0.046(19) -0.02(3) -0.09(4)
F15B 0.16(3) 0.22(4) 0.080(17) 0.06(2) -0.043(19) -0.18(3)
F16B 0.11(2) 0.043(13) 0.15(3) 0.059(18) -0.09(2) -0.027(14)
N10A 0.080(6) 0.081(6) 0.059(5) 0.027(5) -0.014(4) -0.049(5)
S1A 0.0776(17) 0.093(2) 0.277(7) 0.007(3) -0.002(3) -0.0133(16)
O3A 0.018(4) 0.051(7) 0.008(4) 0.002(4) -0.002(3) -0.007(4)
O4A 0.32(6) 0.18(3) 0.17(3) 0.09(3) -0.21(4) -0.16(4)
S2A 0.0802(16) 0.100(2) 0.139(3) 0.025(2) 0.0042(19) -0.0238(15)
C52A 0.191(13) 0.195(15) 0.145(13) 0.025(12) 0.031(11) -0.025(12)
F14A 0.21(4) 0.40(7) 0.63(10) 0.31(7) -0.12(5) -0.19(5)
F15A 0.41(7) 0.27(5) 0.48(8) -0.12(5) 0.18(6) -0.29(5)
F16A 0.28(5) 0.13(3) 0.60(9) 0.12(5) -0.15(6) 0.03(3)
N11 0.101(11) 0.090(10) 0.076(9) -0.016(9) -0.031(8) -0.051(10)
S3 0.117(2) 0.108(2) 0.0873(17) 0.0136(16) -0.0088(16) -0.0368(18)
O5 0.121(12) 0.087(10) 0.075(8) 0.020(7) -0.050(8) -0.070(9)
O6 0.171(17) 0.138(16) 0.143(16) 0.058(13) -0.087(14) -0.083(14)
O5A 0.127(11) 0.107(11) 0.094(9) 0.021(8) -0.056(9) -0.057(9)
O6A 0.082(9) 0.131(17) 0.137(16) -0.040(13) -0.016(10) -0.057(11)
C54 0.148(16) 0.20(2) 0.130(14) 0.004(14) -0.052(13) -0.010(16)
F17 0.131(7) 0.211(11) 0.177(9) -0.060(9) 0.036(7) -0.099(8)
F18 0.30(2) 0.80(6) 0.096(8) 0.159(18) -0.055(11) -0.19(3)
F19 0.46(3) 0.141(10) 0.48(3) 0.039(15) 0.34(3) -0.090(14)
N12 0.135(15) 0.043(8) 0.102(12) 0.003(8) -0.045(11) -0.026(9)
O7 0.143(13) 0.25(3) 0.24(2) 0.03(3) 0.003(13) -0.07(2)
O8 0.075(7) 0.030(5) 0.171(15) -0.011(7) 0.034(8) -0.002(5)
S4 0.138(2) 0.0654(15) 0.0826(16) 0.0160(13) -0.0295(16) -0.0133(15)
O7A 0.143(13) 0.25(3) 0.24(2) 0.03(3) 0.003(13) -0.07(2)
O8A 0.081(9) 0.087(10) 0.164(16) 0.060(11) -0.014(9) -0.025(8)
C53 0.175(17) 0.166(18) 0.173(17) 0.109(15) -0.082(15) -0.071(14)
F20 0.288(18) 0.59(4) 0.137(10) 0.097(16) -0.128(12) -0.26(2)
F21 1.11(9) 0.158(15) 0.102(9) -0.016(9) -0.03(2) 0.01(3)
F22 0.146(8) 0.35(2) 0.142(8) 0.014(11) -0.010(7) -0.096(11)
O10 0.102(6) 0.200(12) 0.129(8) 0.040(8) -0.007(5) -0.065(7)
C61 0.135(13) 0.153(17) 0.22(2) -0.059(16) -0.064(14) 0.006(11)
C64 0.21(2) 0.063(10) 0.59(7) -0.018(19) -0.13(3) -0.001(13)
C63 0.32(2) 0.33(2) 0.32(2) 0.011(10) -0.030(10) -0.096(12)
C62 0.135(17) 0.072(12) 1.00(13) -0.04(3) 0.13(4) 0.014(11)

loop_
_atom_type_symbol
_atom_type_description
_atom_type_scat_dispersion_real
_atom_type_scat_dispersion_imag
_atom_type_scat_source
C C 0.0034 0.0017 'Calculated using XDISP in WinGX (Farrugia, 1999)'
H H 0.0000 0.0000 'Calculated using XDISP in WinGX (Farrugia, 1999)'
N N 0.0065 0.0035 'Calculated using XDISP in WinGX (Farrugia, 1999)'
O O 0.0115 0.0064 'Calculated using XDISP in WinGX (Farrugia, 1999)'
F F 0.0185 0.0109 'Calculated using XDISP in WinGX (Farrugia, 1999)'
P P 0.1071 0.1002 'Calculated using XDISP in WinGX (Farrugia, 1999)'
S S 0.1300 0.1309 'Calculated using XDISP in WinGX (Farrugia, 1999)'
Cu Cu 0.3203 1.3289 'Calculated using XDISP in WinGX (Farrugia, 1999)'

loop_
_geom_angle_atom_site_label_1
_geom_angle_atom_site_label_2
_geom_angle_atom_site_label_3
_geom_angle
_geom_angle_site_symmetry_1
_geom_angle_site_symmetry_3
N1 C1 C2 124.2(7) . .
N1 C1 C20 118.7(7) . .
C2 C1 C20 117.1(7) . .
C3 C2 C1 118.1(7) . .
C3 C2 H2 121.0 . .
C1 C2 H2 121.0 . .
C2 C3 C4 119.3(7) . .
C2 C3 H3 120.4 . .
C4 C3 H3 120.4 . .
C3 C4 C5 118.7(7) . .
C3 C4 C6 123.6(7) . .
C5 C4 C6 117.7(7) . .
N2 C5 N1 116.4(6) . .
N2 C5 C4 122.5(6) . .
N1 C5 C4 120.9(7) . .
C7 C6 C4 118.7(7) . .
C7 C6 H6 120.7 . .
C4 C6 H6 120.7 . .
C6 C7 C8 119.7(8) . .
C6 C7 H7 120.1 . .
C8 C7 H7 120.1 . .
N2 C8 C7 123.7(8) . .
N2 C8 C9 116.5(7) . .
C7 C8 C9 119.8(7) . .
F2 C9 C10 105.1(7) . .
F2 C9 C15 104.0(7) . .
C10 C9 C15 112.8(7) . .
F2 C9 C8 108.6(8) . .
C10 C9 C8 113.9(8) . .
C15 C9 C8 111.7(7) . .
C10 N6 C14 120.0 . .
C10 N6 Cu2 117.0(4) . .
C14 N6 Cu2 122.9(4) . .
C10 N6 Cu2A 112.9(4) . .
C14 N6 Cu2A 125.5(4) . .
C11 C10 N6 120.0 . .
C11 C10 C9 124.5(5) . .
N6 C10 C9 115.4(5) . .
C10 C11 C12 120.0 . .
C10 C11 H11 120.0 . .
C12 C11 H11 120.0 . .
C13 C12 C11 120.0 . .
C13 C12 H12 120.0 . .
C11 C12 H12 120.0 . .
C14 C13 C12 120.0 . .
C14 C13 H13 120.0 . .
C12 C13 H13 120.0 . .
C13 C14 N6 120.0 . .
C13 C14 H14 120.0 . .
N6 C14 H14 120.0 . .
C15 N5 C19 120.0 . .
C15 N5 Cu2A 125.4(5) . .
C19 N5 Cu2A 114.6(5) . .
C15 N5 Cu2 112.3(4) . .
C19 N5 Cu2 127.6(4) . .
N5 C15 C16 120.0 . .
N5 C15 C9 116.9(5) . .
C16 C15 C9 123.0(5) . .
C15 C16 C17 120.0 . .
C15 C16 H16 120.0 . .
C17 C16 H16 120.0 . .
C18 C17 C16 120.0 . .
C18 C17 H17 120.0 . .
C16 C17 H17 120.0 . .
C17 C18 C19 120.0 . .
C17 C18 H18 120.0 . .
C19 C18 H18 120.0 . .
C18 C19 N5 120.0 . .
C18 C19 H19 120.0 . .
N5 C19 H19 120.0 . .
F1 C20 C1 108.4(8) . .
F1 C20 C21 109.5(8) . .
C1 C20 C21 110.4(7) . .
F1 C20 C26 105.1(7) . .
C1 C20 C26 111.5(7) . .
C21 C20 C26 111.7(7) . .
C21 N3 C25 120.0 . .
C21 N3 Cu1A 123.1(5) . .
C25 N3 Cu1A 116.8(5) . .
C21 N3 Cu1 115.6(4) . .
C25 N3 Cu1 124.4(4) . .
C22 C21 N3 120.0 . .
C22 C21 C20 123.4(5) . .
N3 C21 C20 116.6(5) . .
C23 C22 C21 120.0 . .
C23 C22 H22 120.0 . .
C21 C22 H22 120.0 . .
C22 C23 C24 120.0 . .
C22 C23 H23 120.0 . .
C24 C23 H23 120.0 . .
C23 C24 C25 120.0 . .
C23 C24 H24 120.0 . .
C25 C24 H24 120.0 . .
C24 C25 N3 120.0 . .
C24 C25 Cu1A 154.0(3) . .
N3 C25 Cu1A 34.0(3) . .
C24 C25 H25 120.0 . .
N3 C25 H25 120.0 . .
Cu1A C25 H25 86.0 . .
N4 C26 C27 123.3(8) . .
N4 C26 C20 114.4(7) . .
C27 C26 C20 122.3(9) . .
C28 C27 C26 121.9(11) . .
C28 C27 H27 119.1 . .
C26 C27 H27 119.1 . .
C29 C28 C27 115.7(10) . .
C29 C28 H28 122.2 . .
C27 C28 H28 122.2 . .
C28 C29 C30 121.9(9) . .
C28 C29 H29 119.1 . .
C30 C29 H29 119.1 . .
N4 C30 C29 121.1(10) . .
N4 C30 H30 119.5 . .
C29 C30 H30 119.5 . .
C34 C32 C31A 103(2) . .
C34 C32 C33 116.5(17) . .
C31A C32 C33 108.0(19) . .
C34 C32 C31 122.4(19) . .
C33 C32 C31 113.3(13) . .
C34 C32 C35 96.3(18) . .
C31A C32 C35 139.9(17) . .
C33 C32 C35 93.5(18) . .
C31 C32 C35 107.9(13) . .
C32 C33 H33A 109.5 . .
C32 C33 H33B 109.5 . .
H33A C33 H33B 109.5 . .
C32 C33 H33C 109.5 . .
H33A C33 H33C 109.5 . .
H33B C33 H33C 109.5 . .
C32 C34 H34A 109.5 . .
C32 C34 H34B 109.5 . .
H34A C34 H34B 109.5 . .
C32 C34 H34C 109.5 . .
H34A C34 H34C 109.5 . .
H34B C34 H34C 109.5 . .
C32 C35 H35A 109.5 . .
C32 C35 H35B 109.5 . .
H35A C35 H35B 109.5 . .
C32 C35 H35C 109.5 . .
H35A C35 H35C 109.5 . .
H35B C35 H35C 109.5 . .
C1 N1 C5 118.6(6) . .
C1 N1 Cu1 115.5(5) . .
C5 N1 Cu1 124.9(5) . .
C1 N1 Cu1A 111.6(5) . .
C5 N1 Cu1A 129.6(5) . .
C8 N2 C5 117.6(6) . .
C8 N2 Cu2 114.7(5) . .
C5 N2 Cu2 126.3(4) . .
C8 N2 Cu2A 112.9(5) . .
C5 N2 Cu2A 129.4(4) . .
C30 N4 C26 116.1(8) . .
C30 N4 Cu1 124.4(7) . .
C26 N4 Cu1 119.4(5) . .
C30 N4 Cu1A 130.1(7) . .
C26 N4 Cu1A 112.6(5) . .
C32 C31 P1 138.7(9) . .
C32 C31 Cu2 135.7(9) . .
P1 C31 Cu2 73.9(4) . .
C32 C31 Cu1 130.8(8) . .
P1 C31 Cu1 73.1(4) . .
Cu2 C31 Cu1 79.2(3) . .
C31 P1 Cu2 62.8(4) . .
C31 P1 Cu1 63.9(4) . .
Cu2 P1 Cu1 72.93(11) . .
N4 Cu1 N3 88.8(3) . .
N4 Cu1 N1 91.7(2) . .
N3 Cu1 N1 85.4(3) . .
N4 Cu1 C31 119.2(4) . .
N3 Cu1 C31 125.2(4) . .
N1 Cu1 C31 133.9(3) . .
N4 Cu1 P1 95.4(2) . .
N3 Cu1 P1 167.6(3) . .
N1 Cu1 P1 106.0(2) . .
C31 Cu1 P1 43.0(3) . .
N4 Cu1 Cu2 145.70(19) . .
N3 Cu1 Cu2 124.7(2) . .
N1 Cu1 Cu2 85.00(18) . .
C31 Cu1 Cu2 49.9(3) . .
P1 Cu1 Cu2 53.49(10) . .
N6 Cu2 N2 94.2(3) . .
N6 Cu2 C31 116.6(4) . .
N2 Cu2 C31 134.8(4) . .
N6 Cu2 N5 88.5(3) . .
N2 Cu2 N5 84.5(2) . .
C31 Cu2 N5 125.8(3) . .
N6 Cu2 P1 95.2(2) . .
N2 Cu2 P1 105.8(2) . .
C31 Cu2 P1 43.3(3) . .
N5 Cu2 P1 168.7(2) . .
N6 Cu2 Cu1 146.6(2) . .
N2 Cu2 Cu1 84.95(17) . .
C31 Cu2 Cu1 50.9(3) . .
N5 Cu2 Cu1 124.51(18) . .
P1 Cu2 Cu1 53.58(9) . .
C32 C31A P1A 130(2) . .
C32 C31A Cu2A 132(2) . .
P1A C31A Cu2A 73.7(12) . .
C32 C31A Cu1A 133(3) . .
P1A C31A Cu1A 72.4(12) . .
Cu2A C31A Cu1A 90.4(12) . .
C31A P1A Cu2A 61.2(14) . .
C31A P1A Cu1A 64.0(14) . .
Cu2A P1A Cu1A 82.4(4) . .
N3 Cu1A C31A 125.4(9) . .
N3 Cu1A N1 93.2(5) . .
C31A Cu1A N1 127.0(11) . .
N3 Cu1A P1A 89.2(5) . .
C31A Cu1A P1A 43.6(6) . .
N1 Cu1A P1A 115.2(4) . .
N3 Cu1A N4 94.6(5) . .
C31A Cu1A N4 122.4(8) . .
N1 Cu1A N4 82.7(3) . .
P1A Cu1A N4 161.5(5) . .
N3 Cu1A C25 29.2(3) . .
C31A Cu1A C25 96.4(8) . .
N1 Cu1A C25 113.6(4) . .
P1A Cu1A C25 62.2(4) . .
N4 Cu1A C25 116.6(4) . .
N3 Cu1A Cu2A 129.4(4) . .
C31A Cu1A Cu2A 43.3(10) . .
N1 Cu1A Cu2A 84.9(3) . .
P1A Cu1A Cu2A 48.2(3) . .
N4 Cu1A Cu2A 134.8(3) . .
C25 Cu1A Cu2A 108.2(3) . .
N5 Cu2A C31A 135.1(9) . .
N5 Cu2A P1A 95.8(4) . .
C31A Cu2A P1A 45.1(6) . .
N5 Cu2A N6 91.6(3) . .
C31A Cu2A N6 123.2(7) . .
P1A Cu2A N6 166.6(3) . .
N5 Cu2A N2 86.5(3) . .
C31A Cu2A N2 124.3(11) . .
P1A Cu2A N2 112.4(3) . .
N6 Cu2A N2 79.1(3) . .
N5 Cu2A Cu1A 130.7(3) . .
C31A Cu2A Cu1A 46.3(11) . .
P1A Cu2A Cu1A 49.4(3) . .
N6 Cu2A Cu1A 130.6(3) . .
N2 Cu2A Cu1A 79.6(2) . .
S2 N10 S1 113.3(6) . .
O1 S1 O2 113.3(8) . .
O1 S1 N10 100.0(7) . .
O2 S1 N10 124.6(13) . .
O1 S1 C51 107.4(9) . .
O2 S1 C51 104.9(13) . .
N10 S1 C51 105.5(7) . .
F11 C51 F12 117(2) . .
F11 C51 F13 96.1(16) . .
F12 C51 F13 86.9(18) . .
F11 C51 S1 118.2(15) . .
F12 C51 S1 121.7(11) . .
F13 C51 S1 102.9(19) . .
O3 S2 O4 121.0(10) . .
O3 S2 N10 118.1(11) . .
O4 S2 N10 103.8(8) . .
O3 S2 C52 108.7(14) . .
O4 S2 C52 101.4(7) . .
N10 S2 C52 100.7(5) . .
F14B C52 F15B 128(4) . .
F16 C52 F14 109.8(15) . .
F16 C52 F15 105.4(16) . .
F14 C52 F15 113.7(16) . .
F14B C52 F16B 109(3) . .
F15B C52 F16B 93(3) . .
F16 C52 S2 104.9(12) . .
F14 C52 S2 110.3(14) . .
F15 C52 S2 112.4(10) . .
S2A C52 N10A 55.2(6) . .
S2A N10A S1A 104.9(8) . .
S2A N10A C52 61.6(6) . .
S1A N10A C52 160.5(12) . .
O4A O3A S2A 41.8(17) . .
S2A O4A O3A 87(3) . .
O4A S2A O3A 51(2) . .
O4A S2A N10A 93(4) . .
O3A S2A N10A 110.2(6) . .
O4A S2A C52A 135(3) . .
O3A S2A C52A 83.8(12) . .
N10A S2A C52A 109.1(13) . .
O4A S2A C52 125(2) . .
O3A S2A C52 173.2(5) . .
N10A S2A C52 63.2(7) . .
C52A S2A C52 99.9(14) . .
F16A C52A F14A 118(3) . .
F16A C52A F15A 110(3) . .
F14A C52A F15A 115(3) . .
F16A C52A S2A 102(3) . .
F14A C52A S2A 105(2) . .
F15A C52A S2A 104(3) . .
N11 N11 O5A 137.8(16) 2_656 .
N11 N11 S3 75.2(11) 2_656 .
O5A N11 S3 64.4(9) . .
N11 N11 S3 54.2(11) 2_656 2_656
O5A N11 S3 162.8(14) . 2_656
S3 N11 S3 129.4(12) . 2_656
O6A S3 N11 151.7(14) . .
O6A S3 O6 73.4(13) . .
N11 S3 O6 115.6(11) . .
O6A S3 O5A 128.5(12) . .
N11 S3 O5A 57.8(9) . .
O6 S3 O5A 58.5(9) . .
O6A S3 O5 35.0(11) . .
N11 S3 O5 121.6(9) . .
O6 S3 O5 105.7(8) . .
O5A S3 O5 146.2(10) . .
O6A S3 N11 110.5(14) . 2_656
N11 S3 N11 50.6(12) . 2_656
O6 S3 N11 157.1(12) . 2_656
O5A S3 N11 107.5(7) . 2_656
O5 S3 N11 75.5(7) . 2_656
O6A S3 C54 97.9(11) . .
N11 S3 C54 105.6(9) . .
O6 S3 C54 101.9(11) . .
O5A S3 C54 108.4(10) . .
O5 S3 C54 104.0(9) . .
N11 S3 C54 99.9(8) 2_656 .
O6A O5 S3 51.5(13) . .
O5A O6 S3 60.8(9) . .
O5A O6 O6A 105.7(12) . .
S3 O6 O6A 47.1(7) . .
N11 O5A O6 117.8(15) . .
N11 O5A S3 57.8(9) . .
O6 O5A S3 60.7(10) . .
O5 O6A S3 93.5(17) . .
O5 O6A O6 145(2) . .
S3 O6A O6 59.6(12) . .
F17 C54 F19 108.6(19) . .
F17 C54 F18 104(2) . .
F19 C54 F18 120(3) . .
F17 C54 S3 111.0(15) . .
F19 C54 S3 105.3(15) . .
F18 C54 S3 107.7(16) . .
O8A N12 S4 55.9(9) . .
O8A N12 N12 124(2) . 2_655
S4 N12 N12 70.2(12) . 2_655
O8A N12 S4 166.2(17) . 2_655
S4 N12 S4 121.0(9) . 2_655
N12 N12 S4 50.7(11) 2_655 2_655
O7A O7 O8A 106(4) . .
O7A O7 S4 56(2) . .
O8A O7 S4 52.4(18) . .
S4 O8 O7A 52.3(5) . .
O8A S4 O8 143.1(11) . .
O8A S4 O7A 77.5(8) . .
O8 S4 O7A 76.0(8) . .
O8A S4 N12 55.7(10) . .
O8 S4 N12 134.7(9) . .
O7A S4 N12 131.3(11) . .
O8A S4 O7 42.8(15) . .
O8 S4 O7 110.8(16) . .
O7A S4 O7 35.8(15) . .
N12 S4 O7 98.4(17) . .
O8A S4 N12 113.0(9) . 2_655
O8 S4 N12 80.7(8) . 2_655
O7A S4 N12 150.4(13) . 2_655
N12 S4 N12 59.0(9) . 2_655
O7 S4 N12 151.5(18) . 2_655
O8A S4 C53 106.0(9) . .
O8 S4 C53 105.3(8) . .
O7A S4 C53 104.5(12) . .
N12 S4 C53 101.0(10) . .
O7 S4 C53 102.6(19) . .
N12 S4 C53 99.1(10) 2_655 .
O7 O7A S4 89(3) . .
O7 O7A O8 138(3) . .
S4 O7A O8 51.6(6) . .
O7 O7A O8A 40(3) . .
S4 O7A O8A 49.9(6) . .
O8 O7A O8A 98.0(10) . .
O7 O8A N12 153(3) . .
O7 O8A S4 85(2) . .
N12 O8A S4 68.4(10) . .
O7 O8A O7A 34(3) . .
N12 O8A O7A 119.4(12) . .
S4 O8A O7A 52.6(6) . .
F20 C53 F21 111(3) . .
F20 C53 F22 119.0(18) . .
F21 C53 F22 107(3) . .
F20 C53 S4 109.6(19) . .
F21 C53 S4 105.1(12) . .
F22 C53 S4 104.0(15) . .
C63 O10 C62 114(3) . .
C62 C61 H61A 109.5 . .
C62 C61 H61B 109.5 . .
H61A C61 H61B 109.5 . .
C62 C61 H61C 109.5 . .
H61A C61 H61C 109.5 . .
H61B C61 H61C 109.5 . .
C63 C64 H64A 109.5 . .
C63 C64 H64B 109.5 . .
H64A C64 H64B 109.5 . .
C63 C64 H64C 109.5 . .
H64A C64 H64C 109.5 . .
H64B C64 H64C 109.5 . .
O10 C63 C64 105(2) . .
O10 C63 H63A 110.8 . .
C64 C63 H63A 110.8 . .
O10 C63 H63B 110.8 . .
C64 C63 H63B 110.8 . .
H63A C63 H63B 108.8 . .
O10 C62 C61 107.2(19) . .
O10 C62 H62A 110.3 . .
C61 C62 H62A 110.3 . .
O10 C62 H62B 110.3 . .
C61 C62 H62B 110.3 . .
H62A C62 H62B 108.5 . .

loop_
_geom_bond_atom_site_label_1
_geom_bond_atom_site_label_2
_geom_bond_distance
_geom_bond_site_symmetry_2
C1 N1 1.292(10) .
C1 C2 1.412(12) .
C1 C20 1.521(11) .
C2 C3 1.349(13) .
C2 H2 0.9500 .
C3 C4 1.403(12) .
C3 H3 0.9500 .
C4 C5 1.404(9) .
C4 C6 1.435(11) .
C5 N2 1.356(9) .
C5 N1 1.359(9) .
C6 C7 1.339(14) .
C6 H6 0.9500 .
C7 C8 1.403(13) .
C7 H7 0.9500 .
C8 N2 1.326(9) .
C8 C9 1.508(12) .
C9 F2 1.385(10) .
C9 C10 1.443(13) .
C9 C15 1.494(11) .
N6 C10 1.3900 .
N6 C14 1.3900 .
N6 Cu2 1.995(6) .
N6 Cu2A 2.297(8) .
C10 C11 1.3900 .
C11 C12 1.3900 .
C11 H11 0.9500 .
C12 C13 1.3900 .
C12 H12 0.9500 .
C13 C14 1.3900 .
C13 H13 0.9500 .
C14 H14 0.9500 .
N5 C15 1.3900 .
N5 C19 1.3900 .
N5 Cu2A 1.694(9) .
N5 Cu2 2.146(7) .
C15 C16 1.3900 .
C16 C17 1.3900 .
C16 H16 0.9500 .
C17 C18 1.3900 .
C17 H17 0.9500 .
C18 C19 1.3900 .
C18 H18 0.9500 .
C19 H19 0.9500 .
C20 F1 1.362(11) .
C20 C21 1.526(13) .
C20 C26 1.547(11) .
N3 C21 1.3900 .
N3 C25 1.3900 .
N3 Cu1A 1.596(10) .
N3 Cu1 2.060(6) .
C21 C22 1.3900 .
C22 C23 1.3900 .
C22 H22 0.9500 .
C23 C24 1.3900 .
C23 H23 0.9500 .
C24 C25 1.3900 .
C24 H24 0.9500 .
C25 Cu1A 2.546(11) .
C25 H25 0.9500 .
C26 N4 1.335(11) .
C26 C27 1.375(13) .
C27 C28 1.359(16) .
C27 H27 0.9500 .
C28 C29 1.330(17) .
C28 H28 0.9500 .
C29 C30 1.437(16) .
C29 H29 0.9500 .
C30 N4 1.331(10) .
C30 H30 0.9500 .
C32 C34 1.29(3) .
C32 C31A 1.47(3) .
C32 C33 1.49(2) .
C32 C31 1.500(12) .
C32 C35 1.59(3) .
C33 H33A 0.9800 .
C33 H33B 0.9800 .
C33 H33C 0.9800 .
C34 H34A 0.9800 .
C34 H34B 0.9800 .
C34 H34C 0.9800 .
C35 H35A 0.9800 .
C35 H35B 0.9800 .
C35 H35C 0.9800 .
N1 Cu1 2.099(6) .
N1 Cu1A 2.239(10) .
N2 Cu2 2.074(6) .
N2 Cu2A 2.384(9) .
N4 Cu1 2.048(8) .
N4 Cu1A 2.265(11) .
C31 P1 1.604(9) .
C31 Cu2 2.081(11) .
C31 Cu1 2.112(11) .
P1 Cu2 2.248(4) .
P1 Cu1 2.250(3) .
Cu1 Cu2 2.673(3) .
C31A P1A 1.628(18) .
C31A Cu2A 2.01(4) .
C31A Cu1A 2.12(4) .
P1A Cu2A 2.207(9) .
P1A Cu1A 2.250(11) .
Cu1A Cu2A 2.935(9) .
N10 S2 1.630(10) .
N10 S1 1.654(10) .
S1 O1 1.447(10) .
S1 O2 1.465(12) .
S1 C51 1.76(2) .
C51 F11 1.224(17) .
C51 F12 1.23(2) .
C51 F13 1.41(3) .
S2 O3 1.369(15) .
S2 O4 1.454(13) .
S2 C52 1.818(15) .
C52 F14B 1.03(4) .
C52 F16 1.279(19) .
C52 F15B 1.29(4) .
C52 F14 1.291(17) .
C52 F15 1.34(2) .
C52 F16B 1.41(2) .
C52 S2A 1.818(15) .
C52 N10A 1.845(19) .
N10A S2A 1.697(13) .
N10A S1A 1.764(14) .
O3A O4A 1.26(4) .
O3A S2A 1.618(12) .
O4A S2A 1.08(4) .
S2A C52A 1.81(2) .
C52A F16A 1.27(3) .
C52A F14A 1.28(3) .
C52A F15A 1.34(3) .
N11 N11 1.33(3) 2_656
N11 O5A 1.39(2) .
N11 S3 1.390(13) .
N11 S3 1.657(16) 2_656
S3 O6A 1.256(16) .
S3 O6 1.479(17) .
S3 O5A 1.480(18) .
S3 O5 1.601(14) .
S3 C54 1.87(3) .
O5 O6A 0.92(2) .
O6 O5A 1.45(2) .
O6 O6A 1.64(3) .
C54 F17 1.235(15) .
C54 F19 1.263(16) .
C54 F18 1.282(16) .
N12 O8A 1.29(2) .
N12 S4 1.452(18) .
N12 N12 1.61(3) 2_655
N12 S4 1.764(19) 2_655
O7 O7A 0.95(5) .
O7 O8A 1.11(4) .
O7 S4 1.63(4) .
O8 S4 1.331(10) .
O8 O7A 1.65(2) .
S4 O8A 1.294(12) .
S4 O7A 1.344(16) .
S4 C53 1.94(2) .
O7A O8A 1.652(19) .
C53 F20 1.09(2) .
C53 F21 1.23(3) .
C53 F22 1.33(2) .
O10 C63 1.35(2) .
O10 C62 1.35(2) .
C61 C62 1.37(2) .
C61 H61A 0.9800 .
C61 H61B 0.9800 .
C61 H61C 0.9800 .
C64 C63 1.42(3) .
C64 H64A 0.9800 .
C64 H64B 0.9800 .
C64 H64C 0.9800 .
C63 H63A 0.9900 .
C63 H63B 0.9900 .
C62 H62A 0.9900 .
C62 H62B 0.9900 .
